data_4503186
loop_
_publ_author_name
'Williams, Colleen A.'
'Blake, Alexander J.'
'Wilson, Claire'
'Hubberstey, Peter'
'Schr\"oder, Martin'

_publ_section_title
;
 Novel Metal&#x2212;Organic Frameworks Derived from Group II Metal Cations
 and Aryldicarboxylate Anionic Ligands
;
_journal_issue 3
_journal_name_full 'Crystal Growth &amp; Design'
_journal_page_first 911
_journal_paper_doi 10.1021/cg700731d
_journal_volume 8
_journal_year 2008
_chemical_formula_moiety 'C15 H13 Ca N O5'
_chemical_formula_sum 'C15 H13 Ca N O5'
_chemical_formula_weight 327.34
_chemical_name_systematic
; 
 ? 
;
_space_group_IT_number 62
_symmetry_cell_setting orthorhombic
_symmetry_space_group_name_Hall '-P 2ac 2n'
_symmetry_space_group_name_H-M 'P n m a'
_atom_sites_solution_hydrogens geom
_atom_sites_solution_primary direct
_atom_sites_solution_secondary difmap
_audit_creation_method SHELXL-97
_cell_angle_alpha 90.00
_cell_angle_beta 90.00
_cell_angle_gamma 90.00
_cell_formula_units_Z 4
_cell_length_a 6.8850(10)
_cell_length_b 21.065(3)
_cell_length_c 9.9679(14)
_cell_measurement_reflns_used 3152
_cell_measurement_temperature 150(2)
_cell_measurement_theta_max 27.2
_cell_measurement_theta_min 2.25
_cell_volume 1445.7(4)
_computing_cell_refinement 'Bruker SAINT version 6.36a (Bruker, 2002)'
_computing_data_collection 'Bruker SMART version 5.624 (Bruker, 2001)'
_computing_data_reduction 'Bruker SAINT; Bruker SHELXTL (Bruker, 2001)'
_computing_molecular_graphics 'Bruker SHELXTL'
_computing_publication_material
;
enCIFer (Allen et al., 2004); PLATON (Spek, 2003)' 
;
_computing_structure_refinement 'SHELXL-97 (Sheldrick, 1997)'
_computing_structure_solution 'SHELXS-97 (Sheldrick, 1990)'
_diffrn_ambient_temperature 150(2)
_diffrn_measured_fraction_theta_full 0.993
_diffrn_measured_fraction_theta_max 0.993
_diffrn_measurement_device_type 'Bruker SMART1000 CCD area detector'
_diffrn_measurement_method \w
_diffrn_radiation_monochromator graphite
_diffrn_radiation_source 'normal-focus sealed tube'
_diffrn_radiation_type MoK\a
_diffrn_radiation_wavelength 0.71073
_diffrn_reflns_av_R_equivalents 0.040
_diffrn_reflns_av_sigmaI/netI 0.030
_diffrn_reflns_limit_h_max 8
_diffrn_reflns_limit_h_min -4
_diffrn_reflns_limit_k_max 26
_diffrn_reflns_limit_k_min -27
_diffrn_reflns_limit_l_max 12
_diffrn_reflns_limit_l_min -12
_diffrn_reflns_number 8945
_diffrn_reflns_theta_full 27.47
_diffrn_reflns_theta_max 27.47
_diffrn_reflns_theta_min 1.93
_diffrn_standards_decay_% 0
_diffrn_standards_number 0
_exptl_absorpt_coefficient_mu 0.457
_exptl_absorpt_correction_T_max 1.000
_exptl_absorpt_correction_T_min 0.682
_exptl_absorpt_correction_type multi-scan
_exptl_absorpt_process_details '(SADABS version 2.03; Bruker, 2001)'
_exptl_crystal_colour COLOURLESS
_exptl_crystal_density_diffrn 1.504
_exptl_crystal_density_method 'not measured'
_exptl_crystal_description COLUMN
_exptl_crystal_F_000 680
_exptl_crystal_size_max 0.31
_exptl_crystal_size_mid 0.14
_exptl_crystal_size_min 0.11
_refine_diff_density_max 0.67
_refine_diff_density_min -0.32
_refine_diff_density_rms 0.08
_refine_ls_extinction_method none
_refine_ls_goodness_of_fit_ref 1.23
_refine_ls_hydrogen_treatment constr
_refine_ls_matrix_type full
_refine_ls_number_parameters 118
_refine_ls_number_reflns 1692
_refine_ls_number_restraints 0
_refine_ls_restrained_S_all 1.23
_refine_ls_R_factor_all 0.0512
_refine_ls_R_factor_gt 0.0408
_refine_ls_shift/su_max 0.000
_refine_ls_shift/su_mean 0.000
_refine_ls_structure_factor_coef Fsqd
_refine_ls_weighting_details 'calc w=1/[\s^2^(Fo^2^)+(0.0586P)^2^+0.220P] where P=(Fo^2^+2Fc^2^)/3'
_refine_ls_weighting_scheme calc
_refine_ls_wR_factor_gt 0.105
_refine_ls_wR_factor_ref 0.110
_reflns_number_gt 1411
_reflns_number_total 1692
_reflns_threshold_expression >2\s(I)
_cod_data_source_file cg700731d.cif
_cod_data_source_block 5
_cod_depositor_comments
;
The following automatic conversions were performed:

'_symmetry_cell_setting' value 'Orthorhombic' changed to
'orthorhombic' according to
/home/saulius/struct/CIF-dictionaries/cif_core.dic dictionary named
'cif_core.dic' version 2.4.1 from 2010-06-29.

Automatic conversion script
Id: cif_fix_values 1715 2011-07-08 13:25:40Z adriana 
;
_cod_original_cell_volume 1445.7(3)
_cod_database_code 4503186

loop_
_symmetry_equiv_pos_as_xyz
'x, y, z'
'-x+1/2, -y, z+1/2'
'-x, y+1/2, -z'
'x+1/2, -y+1/2, -z+1/2'
'-x, -y, -z'
'x-1/2, y, -z-1/2'
'x, -y-1/2, z'
'-x-1/2, y-1/2, z-1/2'

loop_
_atom_site_label
_atom_site_type_symbol
_atom_site_fract_x
_atom_site_fract_y
_atom_site_fract_z
_atom_site_U_iso_or_equiv
_atom_site_adp_type
_atom_site_occupancy
_atom_site_symmetry_multiplicity
_atom_site_calc_flag
_atom_site_refinement_flags
_atom_site_disorder_assembly
_atom_site_disorder_group
Ca1 Ca -0.05150(7) 0.7500 -0.29630(5) 0.01188(17) Uani 1 2 d S . .
O1 O 0.2415(2) 0.67988(6) -0.31250(14) 0.0231(3) Uani 1 1 d . . .
O2 O 0.0119(2) 0.66670(8) -0.46322(16) 0.0346(4) Uani 1 1 d . . .
O3 O 0.1288(3) 0.7500 -0.07921(18) 0.0260(5) Uani 1 2 d S . .
N1 N 0.1264(4) 0.7500 0.1470(2) 0.0356(7) Uani 1 2 d S . .
C1 C 0.1683(3) 0.64997(9) -0.41014(19) 0.0187(4) Uani 1 1 d . . .
C2 C 0.2704(3) 0.59168(9) -0.45965(19) 0.0187(4) Uani 1 1 d . A .
C3 C 0.1828(3) 0.55317(10) -0.5593(2) 0.0247(4) Uani 1 1 d . . .
H3A H 0.0604 0.5649 -0.5957 0.030 Uiso 1 1 calc R A .
C4 C 0.4468(3) 0.57484(9) -0.40695(19) 0.0198(4) Uani 1 1 d . . .
H4A H 0.5048 0.6009 -0.3402 0.024 Uiso 1 1 calc R A .
C5 C 0.5445(3) 0.51921(9) -0.4502(2) 0.0191(4) Uani 1 1 d . . .
C6 C 0.7270(3) 0.50062(10) -0.3969(2) 0.0266(5) Uani 1 1 d . . .
H6A H 0.7870 0.5260 -0.3299 0.032 Uiso 1 1 calc R A .
C7 C 0.1222(6) 0.7738(2) 0.0285(4) 0.0251(9) Uani 0.50 1 d P A -1
H7A H 0.1120 0.8187 0.0268 0.030 Uiso 0.50 1 calc PR A -1
C8 C 0.1405(7) 0.6765(3) 0.1586(5) 0.0423(12) Uani 0.50 1 d P A -1
H8A H 0.1432 0.6578 0.0686 0.063 Uiso 0.50 1 calc PR A -1
H8B H 0.0276 0.6603 0.2078 0.063 Uiso 0.50 1 calc PR A -1
H8C H 0.2596 0.6651 0.2067 0.063 Uiso 0.50 1 calc PR A -1
C9 C 0.1216(7) 0.7840(3) 0.2703(5) 0.0555(17) Uani 0.50 1 d P A -1
H9A H 0.0464 0.7600 0.3365 0.067 Uiso 0.50 1 calc PR A -1
H9B H 0.0607 0.8255 0.2560 0.067 Uiso 0.50 1 calc PR A -1
H9C H 0.2544 0.7900 0.3034 0.067 Uiso 0.50 1 calc PR A -1

loop_
_atom_site_aniso_label
_atom_site_aniso_U_11
_atom_site_aniso_U_22
_atom_site_aniso_U_33
_atom_site_aniso_U_23
_atom_site_aniso_U_13
_atom_site_aniso_U_12
Ca1 0.0072(3) 0.0173(3) 0.0112(3) 0.000 0.00088(19) 0.000
O1 0.0156(7) 0.0247(7) 0.0290(8) -0.0117(6) -0.0022(6) 0.0011(6)
O2 0.0295(9) 0.0432(9) 0.0312(9) -0.0187(7) -0.0131(7) 0.0173(7)
O3 0.0120(10) 0.0545(13) 0.0115(9) 0.000 -0.0004(8) 0.000
N1 0.0160(13) 0.076(2) 0.0149(12) 0.000 0.0005(10) 0.000
C1 0.0163(9) 0.0204(9) 0.0194(9) -0.0028(7) 0.0045(8) -0.0014(7)
C2 0.0172(10) 0.0209(9) 0.0181(9) -0.0031(7) 0.0036(7) -0.0006(7)
C3 0.0186(10) 0.0288(10) 0.0266(10) -0.0081(9) -0.0043(9) 0.0045(8)
C4 0.0172(10) 0.0226(9) 0.0195(9) -0.0067(7) 0.0004(8) -0.0014(7)
C5 0.0158(9) 0.0211(9) 0.0204(9) -0.0052(8) 0.0020(8) -0.0010(7)
C6 0.0215(10) 0.0295(10) 0.0288(11) -0.0137(9) -0.0071(8) 0.0026(8)
C7 0.0082(17) 0.046(2) 0.0212(19) -0.0041(16) 0.0010(14) 0.0020(15)
C8 0.027(3) 0.068(3) 0.031(2) 0.018(3) -0.003(2) -0.006(2)
C9 0.024(2) 0.123(5) 0.019(2) -0.021(3) 0.0003(19) -0.004(3)

loop_
_atom_type_symbol
_atom_type_description
_atom_type_scat_dispersion_real
_atom_type_scat_dispersion_imag
_atom_type_scat_source
C C 0.0033 0.0016 'International Tables Vol C Tables 4.2.6.8 and 6.1.1.4'
H H 0.0000 0.0000 'International Tables Vol C Tables 4.2.6.8 and 6.1.1.4'
N N 0.0061 0.0033 'International Tables Vol C Tables 4.2.6.8 and 6.1.1.4'
O O 0.0106 0.0060 'International Tables Vol C Tables 4.2.6.8 and 6.1.1.4'
Ca Ca 0.2262 0.3064 'International Tables Vol C Tables 4.2.6.8 and 6.1.1.4'

loop_
_geom_angle_atom_site_label_1
_geom_angle_atom_site_label_2
_geom_angle_atom_site_label_3
_geom_angle
_geom_angle_site_symmetry_1
_geom_angle_site_symmetry_3
O1 Ca1 O1 79.03(7) 6 4_464
O1 Ca1 O2 88.34(6) 6 .
O1 Ca1 O2 151.62(6) 4_464 .
O2 Ca1 O2 91.14(9) . 7_575
O1 Ca1 O3 84.27(5) 6 .
O2 Ca1 O3 119.93(5) . .
O1 Ca1 O1 98.58(5) 6 .
O1 Ca1 O1 154.09(4) 4_464 .
O2 Ca1 O1 52.58(5) . .
O2 Ca1 O1 103.55(6) 7_575 .
O3 Ca1 O1 69.83(5) . .
O1 Ca1 O1 72.24(7) 7_575 .
O1 Ca1 O3 72.23(5) 6 6
O2 Ca1 O3 79.76(5) . 6
O3 Ca1 O3 149.26(7) . 6
O1 Ca1 O3 132.05(4) . 6
C1 O1 Ca1 157.16(13) . 6_655
C1 O1 Ca1 91.27(11) . .
Ca1 O1 Ca1 95.11(5) 6_655 .
C1 O2 Ca1 93.89(11) . .
C7 O3 Ca1 140.0(2) . .
C7 O3 Ca1 118.6(2) . 6_655
Ca1 O3 Ca1 90.43(6) . 6_655
C7 N1 C9 126.7(3) . .
C7 N1 C8 117.3(3) . .
C9 N1 C8 116.0(4) . .
O2 C1 O1 121.92(17) . .
O2 C1 C2 119.72(17) . .
O1 C1 C2 118.33(17) . .
O2 C1 Ca1 59.98(10) . .
O1 C1 Ca1 62.22(10) . .
C2 C1 Ca1 172.98(13) . .
C4 C2 C3 119.86(18) . .
C4 C2 C1 120.12(18) . .
C3 C2 C1 120.00(18) . .
C6 C3 C2 120.40(19) 5_664 .
C2 C4 C5 121.18(18) . .
C4 C5 C6 122.28(18) . .
C4 C5 C5 118.6(2) . 5_664
C6 C5 C5 119.1(2) . 5_664
C3 C6 C5 120.83(19) 5_664 .
O3 C7 N1 131.9(4) . .

loop_
_geom_bond_atom_site_label_1
_geom_bond_atom_site_label_2
_geom_bond_distance
_geom_bond_site_symmetry_2
Ca1 O1 2.3213(14) 6
Ca1 O2 2.4572(15) .
Ca1 O3 2.4948(19) .
Ca1 O1 2.5057(15) .
Ca1 O3 2.527(2) 6
Ca1 Ca1 3.5641(5) 6
O1 C1 1.264(2) .
O2 C1 1.250(2) .
O3 C7 1.186(4) .
N1 C7 1.282(5) .
N1 C9 1.424(5) .
N1 C8 1.556(6) .
C1 C2 1.499(3) .
C2 C4 1.370(3) .
C2 C3 1.417(3) .
C3 C6 1.364(3) 5_664
C4 C5 1.418(3) .
C5 C6 1.419(3) .
C5 C5 1.420(4) 5_664
